data_4060113
loop_
_publ_author_name
'Sasamori, Takahiro'
'Sasaki, Takayo'
'Takeda, Nobuhiro'
'Tokitoh, Norihiro'

_publ_section_title
;
 Reactions of a Germacyclopropabenzene with Elemental Chalcogens:
 Syntheses and Structures of a Series of Stable
 2H-Benzo[c][1,2]chalcogenagermetes
;
_journal_coden_ASTM ORGND7
_journal_issue 4
_journal_name_full Organometallics
_journal_page_first 612
_journal_page_last 618
_journal_paper_doi 10.1021/om049216q
_journal_volume 24
_journal_year 2005
_chemical_formula_moiety 'C45 H80 Ge Se Si6'
_chemical_formula_sum 'C45 H80 Ge Se Si6'
_chemical_formula_weight 941.18
_space_group_IT_number 2
_space_group_name_Hall '-P 1'
_space_group_name_H-M_alt 'P -1'
_symmetry_cell_setting triclinic
_symmetry_Int_Tables_number 2
_symmetry_space_group_name_Hall '-P 1'
_symmetry_space_group_name_H-M 'P -1'
_atom_sites_solution_hydrogens geom
_atom_sites_solution_primary direct
_atom_sites_solution_secondary difmap
_cell_angle_alpha 77.426(17)
_cell_angle_beta 88.937(16)
_cell_angle_gamma 65.979(5)
_cell_formula_units_Z 2
_cell_length_a 11.874(4)
_cell_length_b 12.500(5)
_cell_length_c 19.770(6)
_cell_measurement_reflns_used 5759
_cell_measurement_temperature 103(2)
_cell_measurement_theta_max 25.00
_cell_measurement_theta_min 2.01
_cell_volume 2607.8(16)
_diffrn_ambient_temperature 103(2)
_diffrn_detector_area_resol_mean 7.31
_diffrn_measurement_device_type 'Rigaku Mercury'
_diffrn_measurement_method \w
_diffrn_radiation_monochromator graphite
_diffrn_radiation_source 'fine-focus sealed tube'
_diffrn_radiation_type MoK\a
_diffrn_radiation_wavelength 0.71070
_diffrn_reflns_av_R_equivalents 0.1380
_diffrn_reflns_av_sigmaI/netI 0.1840
_diffrn_reflns_limit_h_max 14
_diffrn_reflns_limit_h_min -14
_diffrn_reflns_limit_k_max 14
_diffrn_reflns_limit_k_min -14
_diffrn_reflns_limit_l_max 21
_diffrn_reflns_limit_l_min -23
_diffrn_reflns_number 24646
_diffrn_reflns_theta_max 25.00
_diffrn_reflns_theta_min 2.01
_exptl_absorpt_coefficient_mu 1.451
_exptl_absorpt_correction_T_max 0.9578
_exptl_absorpt_correction_T_min 0.8118
_exptl_absorpt_correction_type multi-scan
_exptl_absorpt_process_details 'Jacobson, R. (1998) Private communication'
_exptl_crystal_colour colorless
_exptl_crystal_density_diffrn 1.199
_exptl_crystal_density_meas ?
_exptl_crystal_density_method 'not measured'
_exptl_crystal_description platelet
_exptl_crystal_F_000 1000
_exptl_crystal_size_max 0.15
_exptl_crystal_size_mid 0.10
_exptl_crystal_size_min 0.03
_refine_ls_extinction_coef ?
_refine_ls_extinction_method none
_refine_ls_goodness_of_fit_ref 0.930
_refine_ls_hydrogen_treatment mixed
_refine_ls_matrix_type full
_refine_ls_number_parameters 500
_refine_ls_number_reflns 9156
_refine_ls_number_restraints 0
_refine_ls_restrained_S_all 0.930
_refine_ls_R_factor_all 0.1528
_refine_ls_R_factor_gt 0.0670
_refine_ls_shift/su_max 0.000
_refine_ls_shift/su_mean 0.000
_refine_ls_structure_factor_coef Fsqd
_refine_ls_weighting_details 'calc w=1/[\s^2^(Fo^2^)+(0.0550P)^2^+0.0000P] where P=(Fo^2^+2Fc^2^)/3'
_refine_ls_weighting_scheme calc
_refine_ls_wR_factor_gt 0.1294
_refine_ls_wR_factor_ref 0.1502
_reflns_number_gt 4832
_reflns_number_total 9156
_reflns_threshold_expression >2sigma(I)
_cod_database_code 4060113

loop_
_symmetry_equiv_pos_as_xyz
'x, y, z'
'-x, -y, -z'

loop_
_atom_site_label
_atom_site_type_symbol
_atom_site_fract_x
_atom_site_fract_y
_atom_site_fract_z
_atom_site_U_iso_or_equiv
_atom_site_adp_type
_atom_site_occupancy
_atom_site_symmetry_multiplicity
_atom_site_calc_flag
_atom_site_refinement_flags
_atom_site_disorder_assembly
_atom_site_disorder_group
Ge1 Ge 0.50861(7) 0.69521(6) 0.64296(4) 0.01854(19) Uani 1 1 d . . .
Se1 Se 0.51888(7) 0.83263(6) 0.53779(4) 0.0244(2) Uani 1 1 d . . .
C1 C 0.3404(6) 0.7656(5) 0.5967(3) 0.0191(15) Uani 1 1 d . . .
C2 C 0.3572(6) 0.8363(6) 0.5344(3) 0.0226(16) Uani 1 1 d . . .
C3 C 0.2617(6) 0.8992(6) 0.4820(4) 0.0251(17) Uani 1 1 d . . .
H1 H 0.2726 0.9479 0.4405 0.030 Uiso 1 1 calc R . .
C4 C 0.1495(6) 0.8889(6) 0.4921(3) 0.0253(17) Uani 1 1 d . . .
H2 H 0.0840 0.9301 0.4564 0.030 Uiso 1 1 calc R . .
C5 C 0.1313(6) 0.8201(6) 0.5528(3) 0.0238(16) Uani 1 1 d . . .
H3 H 0.0538 0.8153 0.5588 0.029 Uiso 1 1 calc R . .
C6 C 0.2280(6) 0.7574(5) 0.6055(4) 0.0220(16) Uani 1 1 d . . .
H4 H 0.2164 0.7096 0.6470 0.026 Uiso 1 1 calc R . .
C7 C 0.5510(6) 0.7391(5) 0.7264(3) 0.0175(15) Uani 1 1 d . . .
C8 C 0.6730(6) 0.6748(5) 0.7623(3) 0.0170(15) Uani 1 1 d . . .
C9 C 0.6977(6) 0.7038(5) 0.8232(3) 0.0205(15) Uani 1 1 d . . .
H5 H 0.7778 0.6596 0.8468 0.025 Uiso 1 1 calc R . .
C10 C 0.6116(6) 0.7938(5) 0.8509(3) 0.0183(15) Uani 1 1 d . . .
C11 C 0.4969(6) 0.8599(5) 0.8131(3) 0.0190(15) Uani 1 1 d . . .
H6 H 0.4373 0.9249 0.8295 0.023 Uiso 1 1 calc R . .
C12 C 0.4654(6) 0.8347(5) 0.7521(3) 0.0167(14) Uani 1 1 d . . .
C13 C 0.7809(6) 0.5821(5) 0.7349(3) 0.0188(15) Uani 1 1 d . . .
H7 H 0.7425 0.5625 0.6974 0.023 Uiso 1 1 calc R . .
C14 C 0.6353(6) 0.8247(6) 0.9172(3) 0.0235(16) Uani 1 1 d . . .
H8 H 0.5564 0.8946 0.9203 0.028 Uiso 1 1 calc R . .
C15 C 0.3382(6) 0.9224(5) 0.7149(3) 0.0167(15) Uani 1 1 d . . .
H9 H 0.3298 0.8891 0.6746 0.020 Uiso 1 1 calc R . .
Si1 Si 0.87123(18) 0.43098(17) 0.79759(10) 0.0259(5) Uani 1 1 d . . .
Si2 Si 0.88578(18) 0.65274(17) 0.68838(10) 0.0240(5) Uani 1 1 d . . .
Si3 Si 0.6410(2) 0.70474(18) 0.99676(10) 0.0294(5) Uani 1 1 d . . .
Si4 Si 0.75470(19) 0.89020(18) 0.91274(10) 0.0283(5) Uani 1 1 d . . .
Si5 Si 0.20225(17) 0.92545(16) 0.76714(10) 0.0229(4) Uani 1 1 d . . .
Si6 Si 0.34097(18) 1.07505(16) 0.67382(10) 0.0235(5) Uani 1 1 d . . .
C16 C 0.7794(7) 0.3840(6) 0.8667(4) 0.037(2) Uani 1 1 d . . .
H10 H 0.7214 0.3604 0.8459 0.056 Uiso 1 1 calc R . .
H11 H 0.7332 0.4514 0.8882 0.056 Uiso 1 1 calc R . .
H12 H 0.8356 0.3157 0.9023 0.056 Uiso 1 1 calc R . .
C17 C 0.9243(7) 0.3132(6) 0.7460(4) 0.0337(19) Uani 1 1 d . . .
H13 H 0.9722 0.2345 0.7769 0.051 Uiso 1 1 calc R . .
H14 H 0.9764 0.3318 0.7104 0.051 Uiso 1 1 calc R . .
H15 H 0.8524 0.3115 0.7235 0.051 Uiso 1 1 calc R . .
C18 C 1.0104(6) 0.4237(6) 0.8451(3) 0.0274(17) Uani 1 1 d . . .
H16 H 0.9840 0.4828 0.8741 0.041 Uiso 1 1 calc R . .
H17 H 1.0655 0.4416 0.8115 0.041 Uiso 1 1 calc R . .
H18 H 1.0543 0.3428 0.8747 0.041 Uiso 1 1 calc R . .
C19 C 1.0183(6) 0.5422(6) 0.6533(4) 0.0290(17) Uani 1 1 d . . .
H19 H 0.9871 0.5062 0.6230 0.044 Uiso 1 1 calc R . .
H20 H 1.0723 0.4789 0.6918 0.044 Uiso 1 1 calc R . .
H21 H 1.0653 0.5834 0.6265 0.044 Uiso 1 1 calc R . .
C20 C 0.9512(7) 0.7184(6) 0.7457(4) 0.0315(18) Uani 1 1 d . . .
H22 H 0.9962 0.7609 0.7180 0.047 Uiso 1 1 calc R . .
H23 H 1.0079 0.6537 0.7828 0.047 Uiso 1 1 calc R . .
H24 H 0.8837 0.7750 0.7664 0.047 Uiso 1 1 calc R . .
C21 C 0.7983(6) 0.7777(6) 0.6129(4) 0.0337(19) Uani 1 1 d . . .
H25 H 0.7227 0.8342 0.6282 0.050 Uiso 1 1 calc R . .
H26 H 0.7763 0.7449 0.5771 0.050 Uiso 1 1 calc R . .
H27 H 0.8497 0.8199 0.5939 0.050 Uiso 1 1 calc R . .
C22 C 0.5036(7) 0.6713(7) 0.9848(4) 0.037(2) Uani 1 1 d . . .
H28 H 0.5123 0.6349 0.9448 0.055 Uiso 1 1 calc R . .
H29 H 0.4282 0.7462 0.9768 0.055 Uiso 1 1 calc R . .
H30 H 0.4982 0.6154 1.0267 0.055 Uiso 1 1 calc R . .
C23 C 0.7847(7) 0.5624(6) 1.0086(4) 0.045(2) Uani 1 1 d . . .
H31 H 0.7844 0.5068 1.0520 0.067 Uiso 1 1 calc R . .
H32 H 0.8573 0.5806 1.0108 0.067 Uiso 1 1 calc R . .
H33 H 0.7879 0.5253 0.9694 0.067 Uiso 1 1 calc R . .
C24 C 0.6316(8) 0.7634(7) 1.0778(4) 0.042(2) Uani 1 1 d . . .
H34 H 0.5626 0.8430 1.0709 0.063 Uiso 1 1 calc R . .
H35 H 0.7090 0.7698 1.0874 0.063 Uiso 1 1 calc R . .
H36 H 0.6183 0.7080 1.1171 0.063 Uiso 1 1 calc R . .
C25 C 0.9184(6) 0.7739(7) 0.9279(4) 0.042(2) Uani 1 1 d . . .
H37 H 0.9303 0.7161 0.8991 0.062 Uiso 1 1 calc R . .
H38 H 0.9356 0.7316 0.9771 0.062 Uiso 1 1 calc R . .
H39 H 0.9749 0.8132 0.9156 0.062 Uiso 1 1 calc R . .
C26 C 0.7296(7) 0.9803(7) 0.9811(4) 0.043(2) Uani 1 1 d . . .
H40 H 0.7773 1.0294 0.9720 0.065 Uiso 1 1 calc R . .
H41 H 0.7570 0.9255 1.0271 0.065 Uiso 1 1 calc R . .
H42 H 0.6415 1.0329 0.9797 0.065 Uiso 1 1 calc R . .
C27 C 0.7285(7) 0.9964(6) 0.8254(4) 0.038(2) Uani 1 1 d . . .
H43 H 0.7874 1.0337 0.8222 0.058 Uiso 1 1 calc R . .
H44 H 0.6439 1.0591 0.8196 0.058 Uiso 1 1 calc R . .
H45 H 0.7406 0.9519 0.7888 0.058 Uiso 1 1 calc R . .
C28 C 0.1820(6) 0.9958(6) 0.8434(3) 0.0276(17) Uani 1 1 d . . .
H46 H 0.1013 1.0070 0.8612 0.041 Uiso 1 1 calc R . .
H47 H 0.1864 1.0741 0.8290 0.041 Uiso 1 1 calc R . .
H48 H 0.2476 0.9432 0.8800 0.041 Uiso 1 1 calc R . .
C29 C 0.0592(6) 1.0049(6) 0.7071(4) 0.0323(18) Uani 1 1 d . . .
H49 H 0.0718 0.9719 0.6655 0.048 Uiso 1 1 calc R . .
H50 H 0.0405 1.0910 0.6936 0.048 Uiso 1 1 calc R . .
H51 H -0.0099 0.9937 0.7306 0.048 Uiso 1 1 calc R . .
C30 C 0.2195(6) 0.7696(6) 0.8061(4) 0.0286(17) Uani 1 1 d . . .
H52 H 0.2971 0.7257 0.8356 0.043 Uiso 1 1 calc R . .
H53 H 0.2206 0.7285 0.7690 0.043 Uiso 1 1 calc R . .
H54 H 0.1498 0.7725 0.8341 0.043 Uiso 1 1 calc R . .
C31 C 0.5017(7) 1.0562(6) 0.6520(4) 0.0323(19) Uani 1 1 d . . .
H55 H 0.5017 1.1353 0.6325 0.048 Uiso 1 1 calc R . .
H56 H 0.5294 1.0062 0.6180 0.048 Uiso 1 1 calc R . .
H57 H 0.5580 1.0173 0.6943 0.048 Uiso 1 1 calc R . .
C32 C 0.2901(7) 1.1850(6) 0.7312(4) 0.0358(19) Uani 1 1 d . . .
H58 H 0.3449 1.1515 0.7741 0.054 Uiso 1 1 calc R . .
H59 H 0.2051 1.2004 0.7428 0.054 Uiso 1 1 calc R . .
H60 H 0.2936 1.2606 0.7069 0.054 Uiso 1 1 calc R . .
C33 C 0.2354(7) 1.1440(6) 0.5921(4) 0.0345(19) Uani 1 1 d . . .
H61 H 0.1517 1.1529 0.6031 0.052 Uiso 1 1 calc R . .
H62 H 0.2653 1.0919 0.5592 0.052 Uiso 1 1 calc R . .
H63 H 0.2340 1.2232 0.5713 0.052 Uiso 1 1 calc R . .
C34 C 0.5763(6) 0.5202(6) 0.6457(3) 0.0209(15) Uani 1 1 d . . .
C35 C 0.5291(6) 0.4564(5) 0.6978(3) 0.0214(16) Uani 1 1 d . . .
C36 C 0.5708(6) 0.3303(6) 0.7071(4) 0.0266(17) Uani 1 1 d . . .
H64 H 0.5419 0.2859 0.7429 0.032 Uiso 1 1 calc R . .
C37 C 0.6556(6) 0.2719(6) 0.6625(4) 0.0288(18) Uani 1 1 d . . .
H65 H 0.6832 0.1875 0.6681 0.035 Uiso 1 1 calc R . .
C38 C 0.6994(6) 0.3346(6) 0.6107(4) 0.0251(17) Uani 1 1 d . . .
H66 H 0.7551 0.2934 0.5804 0.030 Uiso 1 1 calc R . .
C39 C 0.6622(6) 0.4605(6) 0.6021(3) 0.0225(16) Uani 1 1 d . . .
C40 C 0.4255(6) 0.5138(6) 0.7424(3) 0.0203(15) Uani 1 1 d . . .
H67 H 0.3941 0.6030 0.7249 0.024 Uiso 1 1 calc R . .
C41 C 0.7112(6) 0.5233(6) 0.5424(3) 0.0237(16) Uani 1 1 d . . .
H68 H 0.7077 0.5985 0.5538 0.028 Uiso 1 1 calc R . .
C42 C 0.3176(6) 0.4808(6) 0.7349(4) 0.0308(18) Uani 1 1 d . . .
H69 H 0.2936 0.4952 0.6855 0.046 Uiso 1 1 calc R . .
H70 H 0.2474 0.5302 0.7574 0.046 Uiso 1 1 calc R . .
H71 H 0.3420 0.3956 0.7570 0.046 Uiso 1 1 calc R . .
C43 C 0.4691(6) 0.4848(6) 0.8193(3) 0.0304(18) Uani 1 1 d . . .
H72 H 0.5197 0.3982 0.8351 0.046 Uiso 1 1 calc R . .
H73 H 0.3971 0.5082 0.8468 0.046 Uiso 1 1 calc R . .
H74 H 0.5183 0.5293 0.8252 0.046 Uiso 1 1 calc R . .
C44 C 0.6293(7) 0.5600(6) 0.4754(4) 0.0352(19) Uani 1 1 d . . .
H75 H 0.6562 0.6095 0.4389 0.053 Uiso 1 1 calc R . .
H76 H 0.5431 0.6065 0.4835 0.053 Uiso 1 1 calc R . .
H77 H 0.6361 0.4878 0.4607 0.053 Uiso 1 1 calc R . .
C45 C 0.8433(6) 0.4505(6) 0.5289(4) 0.0327(18) Uani 1 1 d . . .
H78 H 0.8944 0.4141 0.5731 0.049 Uiso 1 1 calc R . .
H79 H 0.8750 0.5033 0.4985 0.049 Uiso 1 1 calc R . .
H80 H 0.8462 0.3870 0.5064 0.049 Uiso 1 1 calc R . .

loop_
_atom_site_aniso_label
_atom_site_aniso_U_11
_atom_site_aniso_U_22
_atom_site_aniso_U_33
_atom_site_aniso_U_23
_atom_site_aniso_U_13
_atom_site_aniso_U_12
Ge1 0.0185(4) 0.0180(4) 0.0184(4) -0.0060(3) 0.0005(3) -0.0059(3)
Se1 0.0243(4) 0.0244(4) 0.0231(4) -0.0027(3) 0.0012(3) -0.0099(3)
C1 0.019(4) 0.017(3) 0.019(4) -0.009(3) 0.003(3) -0.003(3)
C2 0.019(4) 0.023(4) 0.022(4) -0.010(3) -0.003(3) -0.002(3)
C3 0.029(4) 0.022(4) 0.023(4) -0.008(3) -0.003(3) -0.009(3)
C4 0.016(4) 0.028(4) 0.023(4) -0.013(3) -0.010(3) 0.003(3)
C5 0.014(4) 0.024(4) 0.030(4) -0.010(3) 0.000(3) -0.003(3)
C6 0.014(4) 0.013(3) 0.040(4) -0.018(3) 0.006(3) -0.001(3)
C7 0.018(4) 0.013(3) 0.023(4) -0.006(3) 0.005(3) -0.007(3)
C8 0.022(4) 0.013(3) 0.019(4) 0.001(3) -0.003(3) -0.012(3)
C9 0.009(4) 0.025(4) 0.024(4) -0.002(3) -0.003(3) -0.005(3)
C10 0.021(4) 0.023(4) 0.012(3) -0.005(3) 0.002(3) -0.009(3)
C11 0.014(4) 0.019(4) 0.018(4) -0.004(3) 0.004(3) -0.001(3)
C12 0.010(4) 0.014(3) 0.021(4) -0.002(3) 0.003(3) -0.003(3)
C13 0.015(4) 0.024(4) 0.019(4) -0.016(3) -0.003(3) -0.005(3)
C14 0.018(4) 0.023(4) 0.028(4) -0.016(3) -0.003(3) -0.002(3)
C15 0.021(4) 0.015(3) 0.017(4) -0.009(3) 0.001(3) -0.008(3)
Si1 0.0203(11) 0.0226(10) 0.0318(12) -0.0087(9) -0.0031(9) -0.0044(9)
Si2 0.0188(11) 0.0252(11) 0.0287(12) -0.0102(9) 0.0029(9) -0.0078(9)
Si3 0.0361(13) 0.0328(12) 0.0211(11) -0.0072(9) -0.0007(10) -0.0152(10)
Si4 0.0285(12) 0.0339(12) 0.0262(12) -0.0124(9) 0.0033(9) -0.0139(10)
Si5 0.0190(11) 0.0248(10) 0.0250(11) -0.0112(9) 0.0018(9) -0.0066(9)
Si6 0.0216(11) 0.0191(10) 0.0274(11) -0.0050(9) -0.0017(9) -0.0061(9)
C16 0.034(5) 0.029(4) 0.043(5) -0.005(4) -0.004(4) -0.009(4)
C17 0.027(4) 0.020(4) 0.040(5) 0.000(3) -0.014(4) 0.002(3)
C18 0.025(4) 0.023(4) 0.022(4) -0.004(3) -0.001(3) 0.002(3)
C19 0.016(4) 0.038(4) 0.036(4) -0.012(4) 0.005(3) -0.011(3)
C20 0.032(5) 0.039(4) 0.034(5) -0.016(4) 0.010(4) -0.021(4)
C21 0.020(4) 0.026(4) 0.049(5) 0.000(4) -0.004(4) -0.008(3)
C22 0.043(5) 0.045(5) 0.031(5) -0.003(4) 0.009(4) -0.030(4)
C23 0.055(6) 0.032(5) 0.038(5) 0.001(4) -0.014(4) -0.012(4)
C24 0.054(6) 0.050(5) 0.026(4) -0.015(4) -0.002(4) -0.020(4)
C25 0.024(5) 0.059(5) 0.044(5) -0.014(4) -0.002(4) -0.017(4)
C26 0.045(5) 0.047(5) 0.051(5) -0.026(4) 0.002(4) -0.025(4)
C27 0.040(5) 0.039(5) 0.040(5) -0.013(4) 0.003(4) -0.018(4)
C28 0.021(4) 0.025(4) 0.031(4) -0.005(3) 0.003(3) -0.004(3)
C29 0.024(4) 0.041(4) 0.041(5) -0.024(4) 0.008(4) -0.016(4)
C30 0.028(4) 0.029(4) 0.031(4) -0.013(3) 0.005(3) -0.011(3)
C31 0.048(5) 0.030(4) 0.025(4) 0.000(3) -0.001(4) -0.025(4)
C32 0.035(5) 0.027(4) 0.044(5) -0.008(4) 0.005(4) -0.011(4)
C33 0.040(5) 0.030(4) 0.034(5) -0.005(4) 0.001(4) -0.016(4)
C34 0.018(4) 0.022(4) 0.021(4) 0.000(3) -0.001(3) -0.009(3)
C35 0.019(4) 0.016(4) 0.029(4) -0.006(3) -0.005(3) -0.006(3)
C36 0.030(4) 0.032(4) 0.021(4) 0.000(3) 0.003(3) -0.018(4)
C37 0.018(4) 0.017(4) 0.042(5) -0.005(4) -0.001(4) 0.001(3)
C38 0.022(4) 0.018(4) 0.033(4) -0.014(3) 0.001(3) -0.001(3)
C39 0.015(4) 0.026(4) 0.030(4) -0.018(3) 0.000(3) -0.007(3)
C40 0.021(4) 0.017(4) 0.020(4) 0.000(3) 0.001(3) -0.008(3)
C41 0.026(4) 0.033(4) 0.024(4) -0.019(3) 0.010(3) -0.018(3)
C42 0.032(5) 0.031(4) 0.035(5) -0.014(4) 0.014(4) -0.015(4)
C43 0.030(5) 0.031(4) 0.028(4) -0.005(3) 0.002(4) -0.011(4)
C44 0.040(5) 0.038(5) 0.032(5) -0.015(4) 0.008(4) -0.017(4)
C45 0.028(5) 0.033(4) 0.046(5) -0.025(4) 0.012(4) -0.014(4)

loop_
_cod_changelog_entry_id
_cod_changelog_entry_author
_cod_changelog_entry_date
_cod_changelog_entry_text
1 'Vaitkus, Antanas' 2021-10-23T20:00:00+03:00 'Updated bibliographic information.'
